data_7006613
loop_
_publ_author_name
'Kays N\'ee Coombs, Deborah L'
'Rossin, Andrea'
'Day, Joanne K.'
'Ooi, Li-Ling'
'Aldridge, Simon'

_publ_section_title
;
 Synthetic and reaction chemistry of heteroatom stabilized boryl and
 cationic borylene complexes.
;
_journal_issue 2
_journal_name_full 'Dalton transactions (Cambridge, England : 2003)'
_journal_page_first 399
_journal_page_last 410
_journal_paper_doi 10.1039/b512275a
_journal_year 2006
_chemical_formula_sum 'C152 H112 B4 F96 N4'
_chemical_formula_weight 3861.70
_chemical_name_common sa0416
_chemical_name_systematic
;
?
;
_space_group_IT_number 15
_symmetry_cell_setting monoclinic
_symmetry_space_group_name_Hall '-C 2yc'
_symmetry_space_group_name_H-M 'C 1 2/c 1'
_atom_sites_solution_hydrogens geom
_atom_sites_solution_primary direct
_atom_sites_solution_secondary difmap
_audit_creation_method SHELXL-97
_cell_angle_alpha 90.00
_cell_angle_beta 133.2110(10)
_cell_angle_gamma 90.00
_cell_formula_units_Z 4
_cell_length_a 22.3190(4)
_cell_length_b 16.0297(5)
_cell_length_c 15.4055(5)
_cell_measurement_reflns_used 13444
_cell_measurement_temperature 150(2)
_cell_measurement_theta_max 27.485
_cell_measurement_theta_min 2.91
_cell_volume 4017.0(2)
_computing_cell_refinement 'HKL Scalepack (Otwinowski & Minor 1997)'
_computing_data_collection 'Collect (Nonius BV, 1997-2000)'
_computing_data_reduction 'HKL Denzo and Scalepack (Otwinowski & Minor 1997)'
_computing_molecular_graphics 'Ortep-3 for Windows (Farrugia, 1997)'
_computing_publication_material 'WinGX publication routines (Farrugia, 1999)'
_computing_structure_refinement 'SHELXL-97 (Sheldrick, 1997)'
_computing_structure_solution 'Sir-92 (A. ALtomare et al., 1992)'
_diffrn_ambient_temperature 150(2)
_diffrn_measured_fraction_theta_full 0.991
_diffrn_measured_fraction_theta_max 0.991
_diffrn_measurement_device_type KappaCCD
_diffrn_measurement_method CCD
_diffrn_radiation_monochromator graphite
_diffrn_radiation_source 'fine-focus sealed tube'
_diffrn_radiation_type MoK\a
_diffrn_radiation_wavelength 0.71073
_diffrn_reflns_av_R_equivalents 0.0874
_diffrn_reflns_av_sigmaI/netI 0.0652
_diffrn_reflns_limit_h_max 26
_diffrn_reflns_limit_h_min -28
_diffrn_reflns_limit_k_max 20
_diffrn_reflns_limit_k_min -20
_diffrn_reflns_limit_l_max 19
_diffrn_reflns_limit_l_min -19
_diffrn_reflns_number 15523
_diffrn_reflns_theta_full 27.48
_diffrn_reflns_theta_max 27.48
_diffrn_reflns_theta_min 3.11
_exptl_absorpt_coefficient_mu 0.171
_exptl_absorpt_correction_T_max 0.9617
_exptl_absorpt_correction_T_min 0.9585
_exptl_absorpt_correction_type multi-scan
_exptl_absorpt_process_details 'Sortav (Blessing, 1995)'
_exptl_crystal_colour colourless
_exptl_crystal_density_diffrn 1.596
_exptl_crystal_density_method 'not measured'
_exptl_crystal_description block
_exptl_crystal_F_000 1936
_exptl_crystal_size_max 0.25
_exptl_crystal_size_mid 0.23
_exptl_crystal_size_min 0.23
_refine_diff_density_max 0.569
_refine_diff_density_min -0.362
_refine_diff_density_rms 0.064
_refine_ls_extinction_method none
_refine_ls_goodness_of_fit_ref 1.035
_refine_ls_hydrogen_treatment constr
_refine_ls_matrix_type full
_refine_ls_number_parameters 292
_refine_ls_number_reflns 4562
_refine_ls_number_restraints 18
_refine_ls_restrained_S_all 1.066
_refine_ls_R_factor_all 0.0964
_refine_ls_R_factor_gt 0.0714
_refine_ls_shift/su_max 0.000
_refine_ls_shift/su_mean 0.000
_refine_ls_structure_factor_coef Fsqd
_refine_ls_weighting_details 'calc w=1/[\s^2^(Fo^2^)+(0.0780P)^2^+9.4259P] where P=(Fo^2^+2Fc^2^)/3'
_refine_ls_weighting_scheme calc
_refine_ls_wR_factor_gt 0.1763
_refine_ls_wR_factor_ref 0.1917
_reflns_number_gt 3386
_reflns_number_total 4562
_reflns_threshold_expression >2sigma(I)
_cod_data_source_file b512275a.txt
_cod_data_source_block sa0416
_cod_original_cell_volume 4017.04(19)
_cod_original_sg_symbol_H-M 'C 2/c'
_cod_database_code 7006613

loop_
_symmetry_equiv_pos_as_xyz
'x, y, z'
'-x, y, -z+1/2'
'x+1/2, y+1/2, z'
'-x+1/2, y+1/2, -z+1/2'
'-x, -y, -z'
'x, -y, z-1/2'
'-x+1/2, -y+1/2, -z'
'x+1/2, -y+1/2, z-1/2'

loop_
_atom_site_label
_atom_site_type_symbol
_atom_site_fract_x
_atom_site_fract_y
_atom_site_fract_z
_atom_site_U_iso_or_equiv
_atom_site_adp_type
_atom_site_occupancy
_atom_site_symmetry_multiplicity
_atom_site_calc_flag
_atom_site_refinement_flags
_atom_site_disorder_assembly
_atom_site_disorder_group
N1 N 1.0000 0.3552(3) 0.2500 0.0517(10) Uani 1 2 d S . .
H1A H 1.0266 0.3209 0.2377 0.062 Uiso 0.50 1 calc PR . .
H1B H 0.9734 0.3209 0.2623 0.062 Uiso 0.50 1 calc PR . .
C17 C 1.0638(2) 0.3981(2) 0.3623(4) 0.0583(10) Uani 1 1 d . . .
H17 H 1.0374 0.4439 0.3702 0.070 Uiso 1 1 calc R . .
C19 C 1.1058(3) 0.3395(3) 0.4668(4) 0.0710(12) Uani 1 1 d . . .
H19A H 1.0642 0.3111 0.4609 0.107 Uiso 1 1 calc R . .
H19B H 1.1426 0.3714 0.5411 0.107 Uiso 1 1 calc R . .
H19C H 1.1376 0.2980 0.4659 0.107 Uiso 1 1 calc R . .
C18 C 1.1230(3) 0.4370(4) 0.3570(5) 0.0932(17) Uani 1 1 d . . .
H18A H 1.1491 0.3930 0.3484 0.140 Uiso 1 1 calc R . .
H18B H 1.1652 0.4683 0.4305 0.140 Uiso 1 1 calc R . .
H18C H 1.0930 0.4749 0.2887 0.140 Uiso 1 1 calc R . .
C1 C 0.93166(14) 0.17797(16) 0.6311(2) 0.0236(5) Uani 1 1 d . . .
C2 C 0.84992(15) 0.15250(16) 0.5398(2) 0.0243(5) Uani 1 1 d . . .
H2 H 0.8323 0.1025 0.5498 0.029 Uiso 1 1 calc R . .
C3 C 0.79343(15) 0.19784(17) 0.4347(2) 0.0273(6) Uani 1 1 d . . .
C4 C 0.81582(16) 0.27126(18) 0.4164(2) 0.0312(6) Uani 1 1 d . . .
H4 H 0.7773 0.3021 0.3448 0.037 Uiso 1 1 calc R . .
C5 C 0.89649(16) 0.29873(17) 0.5059(2) 0.0302(6) Uani 1 1 d . . .
C6 C 0.95247(15) 0.25346(17) 0.6104(2) 0.0268(5) Uani 1 1 d . . .
H6 H 1.0069 0.2741 0.6703 0.032 Uiso 1 1 calc R . .
C7 C 0.70774(16) 0.16471(18) 0.3393(2) 0.0316(6) Uani 1 1 d . . .
C8 C 0.9214(2) 0.3773(2) 0.4856(3) 0.0449(8) Uani 1 1 d . . .
C9 C 1.04849(14) 0.06308(16) 0.7256(2) 0.0232(5) Uani 1 1 d . . .
C10 C 1.06621(15) 0.09376(16) 0.6597(2) 0.0248(5) Uani 1 1 d . . .
H10 H 1.0466 0.1475 0.6244 0.030 Uiso 1 1 calc R . .
C11 C 1.11156(15) 0.04814(17) 0.6441(2) 0.0271(6) Uani 1 1 d . . .
C12 C 1.13861(16) -0.03193(18) 0.6897(2) 0.0321(6) Uani 1 1 d . . .
H12 H 1.1679 -0.0638 0.6770 0.039 Uiso 1 1 calc R . .
C13 C 1.12163(16) -0.06399(18) 0.7541(2) 0.0304(6) Uani 1 1 d . . .
C14 C 1.07951(15) -0.01648(17) 0.7740(2) 0.0270(5) Uani 1 1 d . . .
H14 H 1.0716 -0.0392 0.8224 0.032 Uiso 1 1 calc R . .
C15 C 1.13157(16) 0.08741(18) 0.5783(2) 0.0312(6) Uani 1 1 d . . .
C16 C 1.14576(19) -0.1511(2) 0.8008(3) 0.0401(7) Uani 1 1 d . . .
B1 B 1.0000 0.1204(3) 0.7500 0.0232(8) Uani 1 2 d S . .
F1 F 0.70404(11) 0.09843(15) 0.28389(19) 0.0645(7) Uani 1 1 d . . .
F2 F 0.67434(11) 0.14020(15) 0.38028(17) 0.0567(6) Uani 1 1 d . . .
F3 F 0.65595(11) 0.22044(15) 0.2545(2) 0.0735(8) Uani 1 1 d . . .
F4 F 0.99176(14) 0.40834(15) 0.5814(2) 0.0832(9) Uani 1 1 d U . .
F5 F 0.9292(2) 0.36676(18) 0.4073(3) 0.0944(9) Uani 1 1 d U . .
F6 F 0.86684(15) 0.43796(14) 0.4386(3) 0.0817(8) Uani 1 1 d . . .
F7 F 1.18662(14) 0.14795(16) 0.63919(18) 0.0700(7) Uani 1 1 d . . .
F8 F 1.16078(16) 0.03347(14) 0.5496(2) 0.0648(7) Uani 1 1 d . . .
F9 F 1.06652(12) 0.12222(15) 0.47567(17) 0.0563(6) Uani 1 1 d . . .
F10 F 1.19258(15) -0.18792(14) 0.7886(2) 0.0668(7) Uani 1 1 d . . .
F11 F 1.18618(15) -0.15681(13) 0.91609(18) 0.0623(6) Uani 1 1 d . . .
F12 F 1.07967(14) -0.20105(13) 0.7462(2) 0.0813(8) Uani 1 1 d U . .

loop_
_atom_site_aniso_label
_atom_site_aniso_U_11
_atom_site_aniso_U_22
_atom_site_aniso_U_33
_atom_site_aniso_U_23
_atom_site_aniso_U_13
_atom_site_aniso_U_12
N1 0.0294(18) 0.070(3) 0.049(2) 0.000 0.0246(18) 0.000
C17 0.062(2) 0.042(2) 0.064(2) -0.0051(17) 0.040(2) 0.0018(17)
C19 0.067(3) 0.076(3) 0.060(3) 0.011(2) 0.040(2) 0.010(2)
C18 0.077(3) 0.092(4) 0.075(3) -0.001(3) 0.038(3) -0.039(3)
C1 0.0228(11) 0.0298(13) 0.0224(11) -0.0012(10) 0.0171(10) 0.0024(10)
C2 0.0233(11) 0.0282(13) 0.0238(12) 0.0002(10) 0.0170(10) 0.0011(10)
C3 0.0223(12) 0.0356(15) 0.0219(12) -0.0004(10) 0.0143(10) 0.0043(11)
C4 0.0292(13) 0.0357(15) 0.0253(13) 0.0069(11) 0.0173(11) 0.0085(11)
C5 0.0307(13) 0.0314(14) 0.0301(13) 0.0005(11) 0.0215(12) 0.0013(11)
C6 0.0234(11) 0.0305(13) 0.0261(12) -0.0001(10) 0.0168(11) 0.0010(10)
C7 0.0238(12) 0.0381(16) 0.0268(13) 0.0007(11) 0.0149(11) 0.0048(11)
C8 0.0434(17) 0.0397(17) 0.0436(17) 0.0092(14) 0.0267(15) 0.0010(14)
C9 0.0197(11) 0.0287(13) 0.0194(11) -0.0016(9) 0.0127(10) -0.0015(10)
C10 0.0244(12) 0.0256(12) 0.0244(12) -0.0014(10) 0.0167(10) -0.0009(10)
C11 0.0244(12) 0.0365(15) 0.0232(12) -0.0037(11) 0.0174(11) -0.0025(11)
C12 0.0293(13) 0.0399(16) 0.0324(14) -0.0006(12) 0.0231(12) 0.0043(12)
C13 0.0281(13) 0.0326(14) 0.0287(13) 0.0016(11) 0.0187(11) 0.0031(11)
C14 0.0262(12) 0.0335(14) 0.0230(12) 0.0010(10) 0.0174(10) 0.0000(11)
C15 0.0318(13) 0.0385(15) 0.0288(13) -0.0043(12) 0.0229(12) -0.0022(12)
C16 0.0420(16) 0.0386(17) 0.0434(17) 0.0058(13) 0.0307(15) 0.0079(14)
B1 0.0217(17) 0.027(2) 0.0206(18) 0.000 0.0145(16) 0.000
F1 0.0302(9) 0.0872(16) 0.0573(12) -0.0441(12) 0.0227(9) -0.0098(10)
F2 0.0386(10) 0.0904(16) 0.0458(11) -0.0173(11) 0.0307(9) -0.0222(10)
F3 0.0252(9) 0.0718(15) 0.0610(14) 0.0273(11) 0.0053(9) 0.0035(10)
F4 0.0618(14) 0.0595(14) 0.0665(15) 0.0192(11) 0.0199(12) -0.0247(11)
F5 0.153(3) 0.0807(17) 0.115(2) -0.0010(16) 0.117(2) -0.0261(18)
F6 0.0699(15) 0.0441(13) 0.111(2) 0.0333(13) 0.0539(16) 0.0136(11)
F7 0.0796(15) 0.0985(18) 0.0499(12) -0.0324(12) 0.0513(12) -0.0574(14)
F8 0.1097(18) 0.0573(13) 0.0876(16) 0.0167(11) 0.0909(16) 0.0247(12)
F9 0.0484(11) 0.0828(15) 0.0450(11) 0.0248(10) 0.0348(10) 0.0119(10)
F10 0.0949(17) 0.0526(13) 0.0914(17) 0.0275(12) 0.0787(16) 0.0381(12)
F11 0.0873(16) 0.0536(13) 0.0497(12) 0.0208(10) 0.0484(12) 0.0282(11)
F12 0.0576(13) 0.0412(12) 0.1021(19) 0.0189(12) 0.0380(14) -0.0017(10)

loop_
_atom_type_symbol
_atom_type_description
_atom_type_scat_dispersion_real
_atom_type_scat_dispersion_imag
_atom_type_scat_source
C C 0.0033 0.0016 'International Tables Vol C Tables 4.2.6.8 and 6.1.1.4'
H H 0.0000 0.0000 'International Tables Vol C Tables 4.2.6.8 and 6.1.1.4'
B B 0.0013 0.0007 'International Tables Vol C Tables 4.2.6.8 and 6.1.1.4'
F F 0.0171 0.0103 'International Tables Vol C Tables 4.2.6.8 and 6.1.1.4'
N N 0.0061 0.0033 'International Tables Vol C Tables 4.2.6.8 and 6.1.1.4'

loop_
_geom_angle_atom_site_label_1
_geom_angle_atom_site_label_2
_geom_angle_atom_site_label_3
_geom_angle
_geom_angle_site_symmetry_1
_geom_angle_site_symmetry_3
_geom_angle_publ_flag
C17 N1 C17 123.7(4) 2_755 . ?
C17 N1 H1A 106.4 2_755 . ?
C17 N1 H1A 106.4 . . ?
C17 N1 H1B 106.4 2_755 . ?
C17 N1 H1B 106.4 . . ?
H1A N1 H1B 106.5 . . ?
N1 C17 C19 111.2(3) . . ?
N1 C17 C18 108.1(3) . . ?
C19 C17 C18 112.7(4) . . ?
N1 C17 H17 108.2 . . ?
C19 C17 H17 108.2 . . ?
C18 C17 H17 108.2 . . ?
C17 C19 H19A 109.5 . . ?
C17 C19 H19B 109.5 . . ?
H19A C19 H19B 109.5 . . ?
C17 C19 H19C 109.5 . . ?
H19A C19 H19C 109.5 . . ?
H19B C19 H19C 109.5 . . ?
C17 C18 H18A 109.5 . . ?
C17 C18 H18B 109.5 . . ?
H18A C18 H18B 109.5 . . ?
C17 C18 H18C 109.5 . . ?
H18A C18 H18C 109.5 . . ?
H18B C18 H18C 109.5 . . ?
C2 C1 C6 115.3(2) . . ?
C2 C1 B1 122.2(2) . . ?
C6 C1 B1 122.4(2) . . ?
C3 C2 C1 122.4(2) . . ?
C3 C2 H2 118.8 . . ?
C1 C2 H2 118.8 . . ?
C4 C3 C2 121.0(2) . . ?
C4 C3 C7 119.9(2) . . ?
C2 C3 C7 119.0(2) . . ?
C3 C4 C5 118.1(2) . . ?
C3 C4 H4 121.0 . . ?
C5 C4 H4 121.0 . . ?
C6 C5 C4 120.7(3) . . ?
C6 C5 C8 121.0(3) . . ?
C4 C5 C8 118.3(3) . . ?
C5 C6 C1 122.5(2) . . ?
C5 C6 H6 118.7 . . ?
C1 C6 H6 118.7 . . ?
F2 C7 F1 105.1(3) . . ?
F2 C7 F3 105.8(2) . . ?
F1 C7 F3 106.0(2) . . ?
F2 C7 C3 113.2(2) . . ?
F1 C7 C3 112.9(2) . . ?
F3 C7 C3 113.0(2) . . ?
F4 C8 F6 106.4(3) . . ?
F4 C8 F5 105.6(3) . . ?
F6 C8 F5 103.8(3) . . ?
F4 C8 C5 114.5(3) . . ?
F6 C8 C5 113.5(3) . . ?
F5 C8 C5 112.2(3) . . ?
C14 C9 C10 114.9(2) . . ?
C14 C9 B1 123.4(2) . . ?
C10 C9 B1 121.5(2) . . ?
C11 C10 C9 122.4(2) . . ?
C11 C10 H10 118.8 . . ?
C9 C10 H10 118.8 . . ?
C12 C11 C10 120.9(2) . . ?
C12 C11 C15 120.2(2) . . ?
C10 C11 C15 118.9(2) . . ?
C13 C12 C11 118.0(2) . . ?
C13 C12 H12 121.0 . . ?
C11 C12 H12 121.0 . . ?
C12 C13 C14 120.7(3) . . ?
C12 C13 C16 120.6(2) . . ?
C14 C13 C16 118.7(2) . . ?
C13 C14 C9 122.9(2) . . ?
C13 C14 H14 118.5 . . ?
C9 C14 H14 118.5 . . ?
F7 C15 F8 106.5(2) . . ?
F7 C15 F9 105.2(3) . . ?
F8 C15 F9 105.2(2) . . ?
F7 C15 C11 113.0(2) . . ?
F8 C15 C11 113.2(2) . . ?
F9 C15 C11 113.0(2) . . ?
F10 C16 F11 106.2(3) . . ?
F10 C16 F12 106.3(3) . . ?
F11 C16 F12 104.1(3) . . ?
F10 C16 C13 114.1(3) . . ?
F11 C16 C13 113.4(3) . . ?
F12 C16 C13 112.0(2) . . ?
C1 B1 C1 111.8(3) 2_756 . ?
C1 B1 C9 108.27(12) 2_756 . ?
C1 B1 C9 108.20(11) . . ?
C1 B1 C9 108.20(11) 2_756 2_756 ?
C1 B1 C9 108.27(12) . 2_756 ?
C9 B1 C9 112.2(3) . 2_756 ?

loop_
_geom_bond_atom_site_label_1
_geom_bond_atom_site_label_2
_geom_bond_distance
_geom_bond_site_symmetry_2
_geom_bond_publ_flag
N1 C17 1.455(4) 2_755 ?
N1 C17 1.455(4) . ?
N1 H1A 0.9200 . ?
N1 H1B 0.9200 . ?
C17 C19 1.512(6) . ?
C17 C18 1.513(6) . ?
C17 H17 1.0000 . ?
C19 H19A 0.9800 . ?
C19 H19B 0.9800 . ?
C19 H19C 0.9800 . ?
C18 H18A 0.9800 . ?
C18 H18B 0.9800 . ?
C18 H18C 0.9800 . ?
C1 C2 1.400(3) . ?
C1 C6 1.409(4) . ?
C1 B1 1.645(3) . ?
C2 C3 1.395(3) . ?
C2 H2 0.9500 . ?
C3 C4 1.381(4) . ?
C3 C7 1.500(4) . ?
C4 C5 1.392(4) . ?
C4 H4 0.9500 . ?
C5 C6 1.387(4) . ?
C5 C8 1.494(4) . ?
C6 H6 0.9500 . ?
C7 F2 1.324(3) . ?
C7 F1 1.329(3) . ?
C7 F3 1.331(3) . ?
C8 F4 1.311(4) . ?
C8 F6 1.321(4) . ?
C8 F5 1.341(4) . ?
C9 C14 1.398(4) . ?
C9 C10 1.407(3) . ?
C9 B1 1.647(3) . ?
C10 C11 1.396(3) . ?
C10 H10 0.9500 . ?
C11 C12 1.387(4) . ?
C11 C15 1.498(4) . ?
C12 C13 1.382(4) . ?
C12 H12 0.9500 . ?
C13 C14 1.396(4) . ?
C13 C16 1.493(4) . ?
C14 H14 0.9500 . ?
C15 F7 1.324(3) . ?
C15 F8 1.327(3) . ?
C15 F9 1.332(3) . ?
C16 F10 1.321(4) . ?
C16 F11 1.334(4) . ?
C16 F12 1.351(4) . ?
B1 C1 1.645(3) 2_756 ?
B1 C9 1.647(3) 2_756 ?

loop_
_geom_hbond_atom_site_label_D
_geom_hbond_atom_site_label_H
_geom_hbond_atom_site_label_A
_geom_hbond_distance_DH
_geom_hbond_distance_HA
_geom_hbond_distance_DA
_geom_hbond_angle_DHA
_geom_hbond_site_symmetry_A
N1 H1B F12 0.92 2.21 3.069(4) 154.5 5_756
N1 H1A F12 0.92 2.21 3.069(4) 154.5 6
